data_2241746
loop_
_publ_author_name
'Hadouchi, Mohammed'
'Assani, Abderrazzak'
'Saadi, Mohamed'
'El Ammari, Lahcen'

_publ_section_title
;
 The alluaudite-type crystal structures of Na~2~(Fe/Co)~2~Co(VO~4~)~3~ and
 Ag~2~(Fe/Co)~2~Co(VO~4~)~3~
;
_journal_coeditor_code WM5292
_journal_issue 7
_journal_name_full 'Acta Crystallographica Section E'
_journal_page_first 1017
_journal_page_last 1020
_journal_paper_doi 10.1107/S2056989016009981
_journal_volume 72
_journal_year 2016
_chemical_formula_iupac 'Na2 (Co,Fe)2 Co (V O4)3'
_chemical_formula_moiety 'Co2 Fe Na2 O12 V3'
_chemical_formula_structural 'Na2 (Co0.5 Fe0.5)2 Co (V O4)3'
_chemical_formula_sum 'Co2 Fe Na2 O12 V3'
_chemical_formula_weight 564.51
_chemical_name_systematic
;
Disodium di(cobalt/iron) cobalt tris(orthovanadate)
;
_space_group_crystal_system monoclinic
_space_group_IT_number 15
_space_group_name_Hall '-C 2yc'
_space_group_name_H-M_alt 'C 1 2/c 1'
_symmetry_space_group_name_Hall '-C 2yc'
_symmetry_space_group_name_H-M 'C 1 2/c 1'
_audit_creation_method SHELXL-2014/7
_cell_angle_alpha 90
_cell_angle_beta 111.0690(10)
_cell_angle_gamma 90
_cell_formula_units_Z 4
_cell_length_a 11.7258(2)
_cell_length_b 12.7819(2)
_cell_length_c 6.82640(10)
_cell_measurement_reflns_used 2094
_cell_measurement_temperature 296(2)
_cell_measurement_theta_max 34.956
_cell_measurement_theta_min 2.450
_cell_volume 954.73(3)
_computing_cell_refinement
;
SAINT (Bruker, 2009)
;
_computing_data_collection
;
APEX2 (Bruker, 2009)
;
_computing_data_reduction
;
SAINT (Bruker, 2009)
;
_computing_molecular_graphics
;
ORTEP-3 for Windows (Farrugia, 2012) and DIAMOND (Brandenburg,
2006)
;
_computing_publication_material
;
publCIF (Westrip, 2010)
;
_computing_structure_refinement
;
SHELXL2014 (Sheldrick, 2015b)
;
_computing_structure_solution
;
SHELXT2014 (Sheldrick, 2015a)
;
_diffrn_ambient_temperature 296(2)
_diffrn_measured_fraction_theta_full 0.999
_diffrn_measured_fraction_theta_max 1.000
_diffrn_measurement_device_type 'Bruker X8 APEX'
_diffrn_measurement_method '\f and \w scans'
_diffrn_radiation_monochromator graphite
_diffrn_radiation_source 'fine-focus sealed tube'
_diffrn_radiation_type MoK\a
_diffrn_radiation_wavelength 0.71073
_diffrn_reflns_av_R_equivalents 0.0471
_diffrn_reflns_limit_h_max 18
_diffrn_reflns_limit_h_min -17
_diffrn_reflns_limit_k_max 20
_diffrn_reflns_limit_k_min -20
_diffrn_reflns_limit_l_max 10
_diffrn_reflns_limit_l_min -10
_diffrn_reflns_number 17675
_diffrn_reflns_theta_full 25.242
_diffrn_reflns_theta_max 34.956
_diffrn_reflns_theta_min 2.450
_exptl_absorpt_coefficient_mu 7.848
_exptl_absorpt_correction_T_max 0.7473
_exptl_absorpt_correction_T_min 0.5721
_exptl_absorpt_correction_type multi-scan
_exptl_absorpt_process_details
;
(<i>SADABS</i>; Bruker, 2009)
;
_exptl_crystal_colour pink
_exptl_crystal_density_diffrn 3.927
_exptl_crystal_description block
_exptl_crystal_F_000 1068
_exptl_crystal_size_max 0.32
_exptl_crystal_size_mid 0.25
_exptl_crystal_size_min 0.19
_refine_diff_density_max 0.880
_refine_diff_density_min -1.004
_refine_ls_extinction_method none
_refine_ls_goodness_of_fit_ref 1.095
_refine_ls_hydrogen_treatment undef
_refine_ls_matrix_type full
_refine_ls_number_parameters 95
_refine_ls_number_reflns 2094
_refine_ls_number_restraints 0
_refine_ls_restrained_S_all 1.095
_refine_ls_R_factor_all 0.0254
_refine_ls_R_factor_gt 0.0217
_refine_ls_shift/su_max 0.001
_refine_ls_shift/su_mean 0.000
_refine_ls_structure_factor_coef Fsqd
_refine_ls_weighting_details 'w=1/[\s^2^(Fo^2^)+(0.0186P)^2^+2.7540P] where P=(Fo^2^+2Fc^2^)/3'
_refine_ls_weighting_scheme calc
_refine_ls_wR_factor_gt 0.0522
_refine_ls_wR_factor_ref 0.0537
_reflns_number_gt 1893
_reflns_number_total 2094
_reflns_threshold_expression 'I > 2\s(I)'
_cod_data_source_file wm5292sup1.cif
_cod_data_source_block I
_cod_database_code 2241746
_shelx_space_group_comment
;
The symmetry employed for this shelxl refinement is uniquely defined
by the following loop, which should always be used as a source of
symmetry information in preference to the above space-group names.
They are only intended as comments.
;

loop_
_space_group_symop_operation_xyz
'x, y, z'
'-x, y, -z+1/2'
'x+1/2, y+1/2, z'
'-x+1/2, y+1/2, -z+1/2'
'-x, -y, -z'
'x, -y, z-1/2'
'-x+1/2, -y+1/2, -z'
'x+1/2, -y+1/2, z-1/2'

loop_
_atom_site_type_symbol
_atom_site_label
_atom_site_fract_x
_atom_site_fract_y
_atom_site_fract_z
_atom_site_U_iso_or_equiv
_atom_site_adp_type
_atom_site_calc_flag
_atom_site_occupancy
Fe Fe1 0.79142(2) 0.66131(2) 0.88043(4) 0.00595(6) Uani d 0.5
Co Co1 0.79142(2) 0.66131(2) 0.88043(4) 0.00595(6) Uani d 0.5
Co Co2 0.5000 0.73184(3) 0.2500 0.00727(7) Uani d 1
V V1 0.77138(3) 0.61298(2) 0.38340(4) 0.00555(6) Uani d 1
V V2 0.5000 0.70722(3) 0.7500 0.00629(8) Uani d 1
Na Na1 0.5000 0.5000 0.5000 0.0123(2) Uani d 1
Na Na2 1.0000 0.50245(14) 0.7500 0.0257(3) Uani d 1
O O1 0.84286(13) 0.67273(11) 0.6264(2) 0.0102(2) Uani d 1
O O2 0.62045(12) 0.60248(11) 0.3329(2) 0.0116(2) Uani d 1
O O3 0.78619(13) 0.68309(11) 0.1758(2) 0.0113(2) Uani d 1
O O6 0.61413(13) 0.62261(11) 0.7671(2) 0.0120(2) Uani d 1
O O5 0.53637(12) 0.77735(11) 0.9853(2) 0.0104(2) Uani d 1
O O4 0.84074(13) 0.49296(11) 0.4032(2) 0.0108(2) Uani d 1

loop_
_atom_site_aniso_label
_atom_site_aniso_U_11
_atom_site_aniso_U_22
_atom_site_aniso_U_33
_atom_site_aniso_U_12
_atom_site_aniso_U_13
_atom_site_aniso_U_23
Fe1 0.00562(10) 0.00715(11) 0.00541(10) -0.00056(7) 0.00237(7) -0.00051(7)
Co1 0.00562(10) 0.00715(11) 0.00541(10) -0.00056(7) 0.00237(7) -0.00051(7)
Co2 0.00669(14) 0.00821(15) 0.00752(13) 0.000 0.00330(11) 0.000
V1 0.00559(12) 0.00635(12) 0.00449(11) -0.00001(9) 0.00155(9) -0.00011(8)
V2 0.00700(17) 0.00647(17) 0.00459(15) 0.000 0.00113(12) 0.000
Na1 0.0208(6) 0.0070(5) 0.0074(4) -0.0057(4) 0.0030(4) -0.0015(3)
Na2 0.0097(5) 0.0565(10) 0.0105(5) 0.000 0.0031(4) 0.000
O1 0.0115(6) 0.0116(6) 0.0074(5) -0.0037(5) 0.0031(4) -0.0016(4)
O2 0.0077(5) 0.0107(6) 0.0158(6) -0.0008(4) 0.0035(5) 0.0004(5)
O3 0.0138(6) 0.0126(6) 0.0080(5) -0.0004(5) 0.0043(4) 0.0006(4)
O6 0.0092(6) 0.0098(6) 0.0148(6) 0.0012(4) 0.0015(5) -0.0019(5)
O5 0.0075(5) 0.0156(6) 0.0082(5) -0.0017(5) 0.0028(4) -0.0025(4)
O4 0.0102(6) 0.0092(6) 0.0129(6) 0.0002(4) 0.0042(5) -0.0015(4)

loop_
_atom_type_symbol
_atom_type_description
_atom_type_scat_dispersion_real
_atom_type_scat_dispersion_imag
_atom_type_scat_source
O O 0.0106 0.0060 'International Tables Vol C Tables 4.2.6.8 and 6.1.1.4'
Na Na 0.0362 0.0249 'International Tables Vol C Tables 4.2.6.8 and 6.1.1.4'
V V 0.3005 0.5294 'International Tables Vol C Tables 4.2.6.8 and 6.1.1.4'
Fe Fe 0.3463 0.8444 'International Tables Vol C Tables 4.2.6.8 and 6.1.1.4'
Co Co 0.3494 0.9721 'International Tables Vol C Tables 4.2.6.8 and 6.1.1.4'

loop_
_geom_angle_atom_site_label_1
_geom_angle_atom_site_label_2
_geom_angle_atom_site_label_3
_geom_angle_site_symmetry_1
_geom_angle_site_symmetry_3
_geom_angle
O6 Fe1 O1 . . 105.84(6)
O6 Fe1 O4 . 6_566 90.98(6)
O1 Fe1 O4 . 6_566 88.38(6)
O6 Fe1 O5 . 7_667 170.54(6)
O1 Fe1 O5 . 7_667 78.91(5)
O4 Fe1 O5 6_566 7_667 97.39(6)
O6 Fe1 O3 . 1_556 91.12(6)
O1 Fe1 O3 . 1_556 161.29(6)
O4 Fe1 O3 6_566 1_556 99.39(6)
O5 Fe1 O3 7_667 1_556 83.21(5)
O6 Fe1 O3 . 7_666 81.17(6)
O1 Fe1 O3 . 7_666 91.00(5)
O4 Fe1 O3 6_566 7_666 171.64(6)
O5 Fe1 O3 7_667 7_666 90.67(6)
O3 Fe1 O3 1_556 7_666 83.72(5)
O5 Co2 O5 2_656 1_554 147.57(8)
O5 Co2 O2 2_656 . 108.15(5)
O5 Co2 O2 1_554 . 97.18(6)
O5 Co2 O2 2_656 2_655 97.18(6)
O5 Co2 O2 1_554 2_655 108.15(5)
O2 Co2 O2 . 2_655 77.17(8)
O5 Co2 O1 2_656 7_666 85.04(5)
O5 Co2 O1 1_554 7_666 76.38(5)
O2 Co2 O1 . 7_666 86.67(5)
O2 Co2 O1 2_655 7_666 163.59(6)
O5 Co2 O1 2_656 8_465 76.38(5)
O5 Co2 O1 1_554 8_465 85.04(5)
O2 Co2 O1 . 8_465 163.59(6)
O2 Co2 O1 2_655 8_465 86.67(5)
O1 Co2 O1 7_666 8_465 109.60(8)
O2 V1 O4 . . 112.22(7)
O2 V1 O3 . . 106.27(7)
O4 V1 O3 . . 109.96(7)
O2 V1 O1 . . 109.92(7)
O4 V1 O1 . . 105.32(7)
O3 V1 O1 . . 113.29(7)
O6 V2 O6 . 2_656 100.53(10)
O6 V2 O5 . . 109.75(7)
O6 V2 O5 2_656 . 108.41(7)
O6 V2 O5 . 2_656 108.42(7)
O6 V2 O5 2_656 2_656 109.75(7)
O5 V2 O5 . 2_656 118.49(10)
O6 Na1 O6 . 5_666 180.0
O6 Na1 O2 . 5_666 104.36(5)
O6 Na1 O2 5_666 5_666 75.63(5)
O6 Na1 O2 . . 75.64(5)
O6 Na1 O2 5_666 . 104.37(5)
O2 Na1 O2 5_666 . 180.0
O6 Na1 O2 . 6_566 71.50(5)
O6 Na1 O2 5_666 6_566 108.50(5)
O2 Na1 O2 5_666 6_566 63.02(6)
O2 Na1 O2 . 6_566 116.98(6)
O6 Na1 O2 . 2_655 108.50(5)
O6 Na1 O2 5_666 2_655 71.50(5)
O2 Na1 O2 5_666 2_655 116.98(6)
O2 Na1 O2 . 2_655 63.02(6)
O2 Na1 O2 6_566 2_655 180.0
O6 Na1 O6 . 6_565 121.93(6)
O6 Na1 O6 5_666 6_565 58.07(6)
O2 Na1 O6 5_666 6_565 114.84(4)
O2 Na1 O6 . 6_565 65.16(4)
O2 Na1 O6 6_566 6_565 89.66(4)
O2 Na1 O6 2_655 6_565 90.34(4)
O6 Na1 O6 . 2_656 58.07(6)
O6 Na1 O6 5_666 2_656 121.93(6)
O2 Na1 O6 5_666 2_656 65.16(4)
O2 Na1 O6 . 2_656 114.84(4)
O2 Na1 O6 6_566 2_656 90.34(4)
O2 Na1 O6 2_655 2_656 89.66(4)
O6 Na1 O6 6_565 2_656 180.0
O4 Na2 O4 2_756 . 174.29(11)
O4 Na2 O4 2_756 6_566 91.26(5)
O4 Na2 O4 . 6_566 88.87(5)
O4 Na2 O4 2_756 5_766 88.87(5)
O4 Na2 O4 . 5_766 91.26(5)
O4 Na2 O4 6_566 5_766 177.25(11)
O4 Na2 O1 2_756 . 121.82(7)
O4 Na2 O1 . . 63.31(5)
O4 Na2 O1 6_566 . 65.58(5)
O4 Na2 O1 5_766 . 112.08(6)
O4 Na2 O1 2_756 2_756 63.31(5)
O4 Na2 O1 . 2_756 121.82(7)
O4 Na2 O1 6_566 2_756 112.08(6)
O4 Na2 O1 5_766 2_756 65.58(5)
O1 Na2 O1 . 2_756 76.92(7)

loop_
_geom_bond_atom_site_label_1
_geom_bond_atom_site_label_2
_geom_bond_site_symmetry_2
_geom_bond_distance
Fe1 O6 . 2.0021(14)
Fe1 O1 . 2.0359(14)
Fe1 O4 6_566 2.0451(14)
Fe1 O5 7_667 2.0497(14)
Fe1 O3 1_556 2.0581(14)
Fe1 O3 7_666 2.1633(14)
Co2 O5 2_656 2.0831(14)
Co2 O5 1_554 2.0831(14)
Co2 O2 . 2.1153(14)
Co2 O2 2_655 2.1153(14)
Co2 O1 7_666 2.1159(13)
Co2 O1 8_465 2.1159(13)
V1 O2 . 1.6823(14)
V1 O4 . 1.7188(14)
V1 O3 . 1.7374(14)
V1 O1 . 1.7428(13)
V2 O6 . 1.6917(14)
V2 O6 2_656 1.6917(14)
V2 O5 . 1.7531(13)
V2 O5 2_656 1.7531(13)
Na1 O6 . 2.4118(14)
Na1 O6 5_666 2.4119(14)
Na1 O2 5_666 2.4841(14)
Na1 O2 . 2.4841(14)
Na1 O2 6_566 2.5626(14)
Na1 O2 2_655 2.5626(14)
Na1 O6 6_565 2.8820(15)
Na1 O6 2_656 2.8820(15)
Na2 O4 2_756 2.4347(14)
Na2 O4 . 2.4347(14)
Na2 O4 6_566 2.4472(15)
Na2 O4 5_766 2.4472(15)
Na2 O1 . 2.780(2)
Na2 O1 2_756 2.780(2)

_cod_database_fobs_code 2241746
